data_4121686
loop_
_publ_author_name
'Zheng, Bo'
'Tang, Fengzhi'
'Luo, Jia'
'Schultz, Jason W.'
'Rath, Nigam P.'
'Mirica, Liviu M.'

_publ_section_title
;
 Organometallic Nickel(III) Complexes Relevant to Cross-Coupling and
 Carbon-Heteroatom Bond Formation Reactions.
;
_journal_issue 17
_journal_name_full 'Journal of the American Chemical Society'
_journal_page_first 6499
_journal_page_last 6504
_journal_paper_doi 10.1021/ja5024749
_journal_volume 136
_journal_year 2014
_chemical_formula_moiety '2(C28 H36 Cl F N4 Ni), 2(F6 P), 0.5(C4 H8 O), 0.5(C4 H10 O)'
_chemical_formula_sum 'C60 H81 Cl2 F14 N8 Ni2 O P2'
_chemical_formula_weight 1446.58
_chemical_name_systematic
; 
 ? 
;
_space_group_crystal_system triclinic
_space_group_IT_number 2
_space_group_name_Hall '-P 1'
_space_group_name_H-M_alt 'P -1'
_symmetry_space_group_name_Hall '-P 1'
_symmetry_space_group_name_H-M 'P -1'
_atom_sites_solution_hydrogens geom
_atom_sites_solution_primary direct
_atom_sites_solution_secondary difmap
_audit_creation_method SHELXL-2013
_cell_angle_alpha 75.795(16)
_cell_angle_beta 77.796(11)
_cell_angle_gamma 89.143(11)
_cell_formula_units_Z 2
_cell_length_a 11.7748(19)
_cell_length_b 15.072(3)
_cell_length_c 19.717(5)
_cell_measurement_reflns_used 1195
_cell_measurement_temperature 100(2)
_cell_measurement_theta_max 19.10
_cell_measurement_theta_min 2.45
_cell_volume 3313.0(12)
_computing_cell_refinement 'Bruker SAINT'
_computing_data_collection 'Bruker APEX2'
_computing_data_reduction 'Bruker SAINT'
_computing_molecular_graphics 'Bruker SHELXTL'
_computing_publication_material 'Bruker SHELXTL'
_computing_structure_refinement 'SHELXL-2013 (Sheldrick, 2013)'
_diffrn_ambient_temperature 100(2)
_diffrn_measured_fraction_theta_full 0.984
_diffrn_measured_fraction_theta_max 0.984
_diffrn_measurement_device_type 'Bruker APEX-II CCD'
_diffrn_measurement_method '\f and \w scans'
_diffrn_radiation_type MoK\a
_diffrn_radiation_wavelength 0.71073
_diffrn_reflns_av_R_equivalents 0.2594
_diffrn_reflns_av_unetI/netI 0.4447
_diffrn_reflns_Laue_measured_fraction_full 0.984
_diffrn_reflns_Laue_measured_fraction_max 0.984
_diffrn_reflns_limit_h_max 13
_diffrn_reflns_limit_h_min -13
_diffrn_reflns_limit_k_max 17
_diffrn_reflns_limit_k_min -17
_diffrn_reflns_limit_l_max 23
_diffrn_reflns_limit_l_min -23
_diffrn_reflns_number 32800
_diffrn_reflns_point_group_measured_fraction_full 0.984
_diffrn_reflns_point_group_measured_fraction_max 0.984
_diffrn_reflns_theta_full 25.000
_diffrn_reflns_theta_max 25.000
_diffrn_reflns_theta_min 1.395
_exptl_absorpt_coefficient_mu 0.783
_exptl_absorpt_correction_T_max 0.7452
_exptl_absorpt_correction_T_min 0.5346
_exptl_absorpt_correction_type multi-scan
_exptl_absorpt_process_details 'sadabs v2012/1'
_exptl_crystal_colour green
_exptl_crystal_density_diffrn 1.450
_exptl_crystal_density_method 'not measured'
_exptl_crystal_description plate
_exptl_crystal_F_000 1502
_exptl_crystal_size_max 0.371
_exptl_crystal_size_mid 0.152
_exptl_crystal_size_min 0.048
_refine_diff_density_max 0.872
_refine_diff_density_min -0.626
_refine_diff_density_rms 0.124
_refine_ls_extinction_method none
_refine_ls_goodness_of_fit_ref 0.952
_refine_ls_hydrogen_treatment constr
_refine_ls_matrix_type full
_refine_ls_number_parameters 772
_refine_ls_number_reflns 11463
_refine_ls_number_restraints 881
_refine_ls_restrained_S_all 0.922
_refine_ls_R_factor_all 0.3185
_refine_ls_R_factor_gt 0.1014
_refine_ls_shift/su_max 0.000
_refine_ls_shift/su_mean 0.000
_refine_ls_structure_factor_coef Fsqd
_refine_ls_weighting_details 'w=1/[\s^2^(Fo^2^)+(0.1209P)^2^] where P=(Fo^2^+2Fc^2^)/3'
_refine_ls_weighting_scheme calc
_refine_ls_wR_factor_gt 0.2118
_refine_ls_wR_factor_ref 0.3069
_reflns_Friedel_coverage 0.000
_reflns_number_gt 3450
_reflns_number_total 11463
_reflns_threshold_expression 'I > 2\s(I)'
_cod_data_source_file ja5024749_si_002.cif
_cod_data_source_block l12813
_cod_depositor_comments 'Adding full bibliography for 4121684--4121687.cif.'
_cod_database_code 4121686
_shelx_space_group_comment
; 
The symmetry employed for this shelxl refinement is uniquely defined 
by the following loop, which should always be used as a source of 
symmetry information in preference to the above space-group names. 
They are only intended as comments. 
;
_shelx_estimated_absorpt_t_min 0.760
_shelx_estimated_absorpt_t_max 0.963
_shelxl_version_number 2013-3

loop_
_space_group_symop_operation_xyz
'x, y, z'
'-x, -y, -z'

loop_
_atom_site_label
_atom_site_type_symbol
_atom_site_fract_x
_atom_site_fract_y
_atom_site_fract_z
_atom_site_U_iso_or_equiv
_atom_site_adp_type
_atom_site_occupancy
_atom_site_site_symmetry_order
_atom_site_calc_flag
_atom_site_refinement_flags_posn
_atom_site_refinement_flags_adp
_atom_site_refinement_flags_occupancy
_atom_site_disorder_assembly
_atom_site_disorder_group
Ni1 Ni 0.52507(14) 0.05414(12) 0.74191(11) 0.0359(6) Uani 1 1 d . U . . .
Cl1 Cl 0.5608(2) -0.0917(2) 0.79655(19) 0.0295(9) Uani 1 1 d . U . . .
F1 F 0.2549(13) 0.1374(9) 1.0211(7) 0.144(4) Uani 1 1 d . U . . .
N1 N 0.6090(9) 0.0322(7) 0.6512(6) 0.034(2) Uani 1 1 d . U . . .
N2 N 0.4944(9) 0.1744(7) 0.6927(6) 0.035(2) Uani 1 1 d . U . . .
N3 N 0.3756(8) 0.0182(7) 0.6926(6) 0.033(2) Uani 1 1 d . U . . .
N4 N 0.7014(9) 0.1304(7) 0.7273(6) 0.032(2) Uani 1 1 d . U . . .
C1 C 0.7203(10) 0.0680(8) 0.6205(8) 0.028(3) Uani 1 1 d . U . . .
C2 C 0.7833(11) 0.0418(9) 0.5641(8) 0.035(2) Uani 1 1 d . U . . .
H2 H 0.8617 0.0639 0.5454 0.043 Uiso 1 1 calc R U . . .
C3 C 0.7357(11) -0.0165(9) 0.5330(8) 0.035(2) Uani 1 1 d . U . . .
H3 H 0.7806 -0.0343 0.4928 0.043 Uiso 1 1 calc R U . . .
C4 C 0.6214(11) -0.0495(9) 0.5608(8) 0.039(3) Uani 1 1 d . U . . .
H4 H 0.5868 -0.0894 0.5397 0.046 Uiso 1 1 calc R U . . .
C5 C 0.5596(10) -0.0227(9) 0.6196(8) 0.031(3) Uani 1 1 d . U . . .
C6 C 0.4356(10) -0.0522(9) 0.6535(8) 0.034(3) Uani 1 1 d . U . . .
H6A H 0.4325 -0.1126 0.6881 0.041 Uiso 1 1 calc R U . . .
H6B H 0.3939 -0.0586 0.6162 0.041 Uiso 1 1 calc R U . . .
C7 C 0.3702(11) 0.1046(9) 0.6361(8) 0.036(3) Uani 1 1 d . U . . .
H7A H 0.2888 0.1127 0.6305 0.043 Uiso 1 1 calc R U . . .
H7B H 0.4180 0.0985 0.5899 0.043 Uiso 1 1 calc R U . . .
C8 C 0.4130(11) 0.1891(9) 0.6539(8) 0.037(3) Uani 1 1 d . U . . .
C9 C 0.3822(11) 0.2764(9) 0.6236(8) 0.040(4) Uani 1 1 d . U . . .
H9 H 0.3212 0.2859 0.5981 0.048 Uiso 1 1 calc R U . . .
C10 C 0.4439(11) 0.3501(10) 0.6318(8) 0.046(4) Uani 1 1 d . U . . .
H10 H 0.4241 0.4112 0.6128 0.055 Uiso 1 1 calc R U . . .
C11 C 0.5337(12) 0.3338(10) 0.6678(8) 0.047(4) Uani 1 1 d . U . . .
H11 H 0.5768 0.3835 0.6730 0.057 Uiso 1 1 calc R U . . .
C12 C 0.5602(11) 0.2460(9) 0.6956(7) 0.031(3) Uani 1 1 d . U . . .
C13 C 0.6551(10) 0.2222(9) 0.7360(8) 0.035(3) Uani 1 1 d . U . . .
H13A H 0.6245 0.2190 0.7874 0.042 Uiso 1 1 calc R U . . .
H13B H 0.7185 0.2699 0.7174 0.042 Uiso 1 1 calc R U . . .
C14 C 0.7572(10) 0.1398(9) 0.6524(7) 0.030(3) Uani 1 1 d . U . . .
H14A H 0.8424 0.1382 0.6482 0.037 Uiso 1 1 calc R U . . .
H14B H 0.7400 0.2006 0.6242 0.037 Uiso 1 1 calc R U . . .
C15 C 0.2549(11) -0.0163(9) 0.7353(8) 0.038(3) Uani 1 1 d . U . . .
C16 C 0.1825(10) -0.0503(9) 0.6889(8) 0.046(4) Uani 1 1 d . U . . .
H16A H 0.1728 0.0006 0.6490 0.069 Uiso 1 1 calc R U . . .
H16B H 0.1060 -0.0737 0.7183 0.069 Uiso 1 1 calc R U . . .
H16C H 0.2229 -0.0993 0.6701 0.069 Uiso 1 1 calc R U . . .
C17 C 0.2657(12) -0.1002(10) 0.7989(8) 0.053(4) Uani 1 1 d . U . . .
H17A H 0.3110 -0.0811 0.8296 0.079 Uiso 1 1 calc R U . . .
H17B H 0.3050 -0.1494 0.7797 0.079 Uiso 1 1 calc R U . . .
H17C H 0.1880 -0.1223 0.8270 0.079 Uiso 1 1 calc R U . . .
C18 C 0.1932(11) 0.0587(9) 0.7665(8) 0.043(4) Uani 1 1 d . U . . .
H18A H 0.1850 0.1114 0.7275 0.064 Uiso 1 1 calc R U . . .
H18B H 0.2388 0.0776 0.7972 0.064 Uiso 1 1 calc R U . . .
H18C H 0.1160 0.0355 0.7949 0.064 Uiso 1 1 calc R U . . .
C19 C 0.7850(11) 0.1006(9) 0.7759(8) 0.038(3) Uani 1 1 d . U . . .
C20 C 0.8430(11) 0.0142(9) 0.7596(7) 0.037(4) Uani 1 1 d . U . . .
H20A H 0.7830 -0.0328 0.7648 0.056 Uiso 1 1 calc R U . . .
H20B H 0.8936 -0.0087 0.7932 0.056 Uiso 1 1 calc R U . . .
H20C H 0.8894 0.0290 0.7105 0.056 Uiso 1 1 calc R U . . .
C21 C 0.7211(12) 0.0708(10) 0.8533(8) 0.048(4) Uani 1 1 d . U . . .
H21A H 0.6613 0.0238 0.8584 0.071 Uiso 1 1 calc R U . . .
H21B H 0.6845 0.1236 0.8684 0.071 Uiso 1 1 calc R U . . .
H21C H 0.7763 0.0457 0.8834 0.071 Uiso 1 1 calc R U . . .
C22 C 0.8773(11) 0.1749(9) 0.7685(8) 0.045(4) Uani 1 1 d . U . . .
H22A H 0.8391 0.2294 0.7796 0.067 Uiso 1 1 calc R U . . .
H22B H 0.9234 0.1908 0.7193 0.067 Uiso 1 1 calc R U . . .
H22C H 0.9284 0.1520 0.8017 0.067 Uiso 1 1 calc DR U . . .
C23 C 0.4378(11) 0.0817(8) 0.8314(7) 0.040(3) Uani 1 1 d D U . . .
C24 C 0.4275(13) 0.0201(10) 0.8971(7) 0.058(4) Uani 1 1 d D U . . .
H24 H 0.4629 -0.0373 0.8993 0.070 Uiso 1 1 calc R U . . .
C25 C 0.3674(17) 0.0393(11) 0.9599(9) 0.097(6) Uani 1 1 d D U . . .
H25 H 0.3593 -0.0049 1.0044 0.116 Uiso 1 1 calc R U . . .
C26 C 0.319(2) 0.1241(11) 0.9562(10) 0.116(7) Uani 1 1 d D U . . .
C27 C 0.3280(18) 0.1922(13) 0.8939(8) 0.103(7) Uani 1 1 d D U . . .
H27 H 0.2982 0.2515 0.8920 0.124 Uiso 1 1 calc R U . . .
C28 C 0.3850(14) 0.1638(10) 0.8346(9) 0.080(5) Uani 1 1 d D U . . .
H28 H 0.3886 0.2064 0.7897 0.096 Uiso 1 1 calc R U . . .
Ni1A Ni 1.20562(15) 0.45601(12) 0.24408(11) 0.0385(6) Uani 1 1 d . U . . .
Cl1A Cl 1.2781(3) 0.6016(2) 0.19437(19) 0.0305(9) Uani 1 1 d . U . . .
F1A F 1.1685(13) 0.3843(9) -0.0434(7) 0.144(4) Uani 1 1 d . U . . .
N1A N 1.2225(8) 0.4725(7) 0.3362(6) 0.032(2) Uani 1 1 d . U . . .
N2A N 1.1437(9) 0.3346(7) 0.2918(6) 0.034(2) Uani 1 1 d . U . . .
N3A N 1.0179(9) 0.4921(7) 0.2927(6) 0.037(2) Uani 1 1 d . U . . .
N4A N 1.3729(8) 0.3788(7) 0.2579(6) 0.034(2) Uani 1 1 d . U . . .
C1A C 1.3080(12) 0.4350(9) 0.3671(8) 0.037(3) Uani 1 1 d . U . . .
C2A C 1.3247(12) 0.4540(9) 0.4300(8) 0.040(3) Uani 1 1 d . U . . .
H2A H 1.3864 0.4270 0.4511 0.047 Uiso 1 1 calc R U . . .
C3A C 1.2524(12) 0.5118(10) 0.4619(8) 0.044(4) Uani 1 1 d . U . . .
H3A H 1.2665 0.5286 0.5029 0.052 Uiso 1 1 calc R U . . .
C4A C 1.1591(12) 0.5445(9) 0.4326(8) 0.041(3) Uani 1 1 d . U . . .
H4A H 1.1047 0.5811 0.4552 0.049 Uiso 1 1 calc R U . . .
C5A C 1.1446(11) 0.5238(9) 0.3696(8) 0.040(3) Uani 1 1 d . U . . .
C6A C 1.0465(11) 0.5580(9) 0.3329(8) 0.038(3) Uani 1 1 d . U . . .
H6AA H 0.9769 0.5653 0.3691 0.046 Uiso 1 1 calc R U . . .
H6AB H 1.0693 0.6186 0.2994 0.046 Uiso 1 1 calc R U . . .
C7A C 0.9729(10) 0.4060(9) 0.3456(8) 0.038(3) Uani 1 1 d . U . . .
H7AA H 0.8888 0.3986 0.3477 0.045 Uiso 1 1 calc R U . . .
H7AB H 0.9819 0.4107 0.3934 0.045 Uiso 1 1 calc R U . . .
C8A C 1.0325(11) 0.3215(9) 0.3297(8) 0.036(3) Uani 1 1 d . U . . .
C9A C 0.9855(11) 0.2329(9) 0.3589(8) 0.038(3) Uani 1 1 d . U . . .
H9A H 0.9059 0.2227 0.3824 0.045 Uiso 1 1 calc R U . . .
C10A C 1.0558(11) 0.1604(10) 0.3533(8) 0.044(4) Uani 1 1 d . U . . .
H10A H 1.0252 0.0994 0.3734 0.053 Uiso 1 1 calc R U . . .
C11A C 1.1699(11) 0.1763(9) 0.3186(8) 0.043(4) Uani 1 1 d . U . . .
H11A H 1.2197 0.1265 0.3163 0.051 Uiso 1 1 calc R U . . .
C12A C 1.2114(11) 0.2621(10) 0.2880(8) 0.040(3) Uani 1 1 d . U . . .
C13A C 1.3361(11) 0.2882(9) 0.2489(8) 0.041(3) Uani 1 1 d . U . . .
H13C H 1.3878 0.2405 0.2679 0.049 Uiso 1 1 calc R U . . .
H13D H 1.3437 0.2918 0.1973 0.049 Uiso 1 1 calc R U . . .
C14A C 1.3751(11) 0.3661(9) 0.3343(8) 0.035(3) Uani 1 1 d . U . . .
H14C H 1.4568 0.3698 0.3390 0.042 Uiso 1 1 calc R U . . .
H14D H 1.3428 0.3041 0.3610 0.042 Uiso 1 1 calc R U . . .
C15A C 0.9317(11) 0.5324(9) 0.2458(8) 0.035(3) Uani 1 1 d . U . . .
C16A C 0.8199(10) 0.5603(10) 0.2941(8) 0.047(4) Uani 1 1 d . U . . .
H16D H 0.7846 0.5063 0.3312 0.070 Uiso 1 1 calc R U . . .
H16E H 0.7640 0.5850 0.2645 0.070 Uiso 1 1 calc R U . . .
H16F H 0.8411 0.6069 0.3166 0.070 Uiso 1 1 calc R U . . .
C17A C 0.9866(11) 0.6164(10) 0.1882(8) 0.048(4) Uani 1 1 d . U . . .
H17D H 1.0559 0.5989 0.1577 0.072 Uiso 1 1 calc R U . . .
H17E H 1.0086 0.6627 0.2108 0.072 Uiso 1 1 calc R U . . .
H17F H 0.9305 0.6417 0.1589 0.072 Uiso 1 1 calc R U . . .
C18A C 0.8979(12) 0.4595(10) 0.2117(8) 0.047(4) Uani 1 1 d . U . . .
H18D H 0.9672 0.4423 0.1810 0.071 Uiso 1 1 calc R U . . .
H18E H 0.8409 0.4836 0.1828 0.071 Uiso 1 1 calc R U . . .
H18F H 0.8639 0.4055 0.2493 0.071 Uiso 1 1 calc R U . . .
C19A C 1.4909(11) 0.4115(10) 0.2076(9) 0.042(3) Uani 1 1 d . U . . .
C20A C 1.5370(11) 0.4927(9) 0.2289(8) 0.044(4) Uani 1 1 d . U . . .
H20D H 1.4826 0.5426 0.2236 0.066 Uiso 1 1 calc R U . . .
H20E H 1.6131 0.5140 0.1978 0.066 Uiso 1 1 calc R U . . .
H20F H 1.5449 0.4737 0.2788 0.066 Uiso 1 1 calc R U . . .
C21A C 1.4778(12) 0.4387(10) 0.1311(8) 0.052(4) Uani 1 1 d . U . . .
H21D H 1.4212 0.4869 0.1257 0.078 Uiso 1 1 calc R U . . .
H21E H 1.4506 0.3853 0.1180 0.078 Uiso 1 1 calc R U . . .
H21F H 1.5531 0.4616 0.0997 0.078 Uiso 1 1 calc R U . . .
C22A C 1.5818(11) 0.3348(9) 0.2158(9) 0.048(4) Uani 1 1 d . U . . .
H22D H 1.5558 0.2820 0.2014 0.072 Uiso 1 1 calc R U . . .
H22E H 1.5891 0.3158 0.2659 0.072 Uiso 1 1 calc R U . . .
H22F H 1.6574 0.3585 0.1852 0.072 Uiso 1 1 calc R U . . .
C23A C 1.1897(11) 0.4329(9) 0.1508(8) 0.046(3) Uani 1 1 d D U . . .
C24A C 1.2167(14) 0.5009(12) 0.0879(7) 0.072(4) Uani 1 1 d D U . . .
H24A H 1.2421 0.5598 0.0893 0.086 Uiso 1 1 calc R U . . .
C25A C 1.2076(16) 0.4854(13) 0.0228(9) 0.085(5) Uani 1 1 d D U . . .
H25A H 1.2258 0.5330 -0.0199 0.102 Uiso 1 1 calc R U . . .
C26A C 1.1714(18) 0.3990(12) 0.0216(11) 0.093(6) Uani 1 1 d D U . . .
C27A C 1.1454(16) 0.3258(12) 0.0810(8) 0.081(5) Uani 1 1 d D U . . .
H27A H 1.1269 0.2654 0.0792 0.097 Uiso 1 1 calc R U . . .
C28A C 1.1494(15) 0.3505(10) 0.1436(9) 0.074(5) Uani 1 1 d D U . . .
H28A H 1.1210 0.3055 0.1869 0.089 Uiso 1 1 calc R U . . .
P1 P 0.6401(3) 0.2739(3) 0.4476(2) 0.0406(11) Uani 1 1 d . U . . .
F2 F 0.6808(7) 0.3322(6) 0.3681(5) 0.062(2) Uani 1 1 d . U . . .
F3 F 0.7050(7) 0.1893(5) 0.4250(5) 0.054(2) Uani 1 1 d . U . . .
F4 F 0.5998(6) 0.2168(6) 0.5278(4) 0.054(2) Uani 1 1 d . U . . .
F5 F 0.5740(7) 0.3612(6) 0.4693(5) 0.064(3) Uani 1 1 d . U . . .
F6 F 0.7553(6) 0.3072(5) 0.4659(5) 0.050(2) Uani 1 1 d . U . . .
F7 F 0.5249(7) 0.2418(6) 0.4292(5) 0.069(3) Uani 1 1 d . U . . .
P1A P 1.0986(3) 0.2377(3) 0.5399(2) 0.0388(11) Uani 1 1 d . U . . .
F2A F 1.0876(7) 0.1726(6) 0.6179(5) 0.062(2) Uani 1 1 d . U . . .
F3A F 1.1419(7) 0.3202(5) 0.5672(5) 0.054(2) Uani 1 1 d . U . . .
F4A F 1.1095(7) 0.3037(6) 0.4615(4) 0.054(2) Uani 1 1 d . U . . .
F5A F 1.0535(6) 0.1544(5) 0.5143(5) 0.060(2) Uani 1 1 d . U . . .
F6A F 1.2295(6) 0.2093(5) 0.5182(5) 0.051(2) Uani 1 1 d . U . . .
F7A F 0.9672(6) 0.2657(6) 0.5624(5) 0.070(3) Uani 1 1 d . U . . .
C1S C 0.459(3) 0.288(3) 1.002(3) 0.16(2) Uiso 0.5 1 d D U P . .
H1SA H 0.4045 0.2639 0.9789 0.246 Uiso 0.5 1 calc R U P . .
H1SB H 0.4752 0.3535 0.9793 0.246 Uiso 0.5 1 calc R U P . .
H1SC H 0.4251 0.2795 1.0529 0.246 Uiso 0.5 1 calc R U P . .
C2S C 0.571(3) 0.238(3) 0.993(2) 0.106(14) Uiso 0.5 1 d D U P . .
H2SA H 0.5543 0.1715 1.0146 0.128 Uiso 0.5 1 calc R U P . .
H2SB H 0.6042 0.2453 0.9409 0.128 Uiso 0.5 1 calc R U P . .
C3S C 0.761(3) 0.229(3) 0.993(2) 0.094(13) Uiso 0.5 1 d D U P . .
H3SA H 0.7701 0.2462 0.9405 0.113 Uiso 0.5 1 calc R U P . .
H3SB H 0.7507 0.1617 1.0097 0.113 Uiso 0.5 1 calc R U P . .
C4S C 0.870(3) 0.260(3) 1.013(2) 0.124(17) Uiso 0.5 1 d D U P . .
H4SA H 0.9375 0.2315 0.9895 0.186 Uiso 0.5 1 calc R U P . .
H4SB H 0.8617 0.2415 1.0647 0.186 Uiso 0.5 1 calc R U P . .
H4SC H 0.8801 0.3268 0.9960 0.186 Uiso 0.5 1 calc R U P . .
O1S O 0.658(2) 0.270(2) 1.0249(18) 0.146(12) Uiso 0.5 1 d D U P . .
C1S' C -0.002(6) -0.123(5) 1.0693(15) 0.36(2) Uiso 0.5 1 d G U P A -1
H1SD H -0.0736 -0.1516 1.1034 0.429 Uiso 0.5 1 calc R U P A -1
H1SE H 0.0659 -0.1508 1.0877 0.429 Uiso 0.5 1 calc R U P A -1
O1S' O 0.002(9) -0.027(5) 1.062(4) 0.36(2) Uiso 0.5 1 d G U P A -1
C2S' C 0.006(16) 0.017(3) 0.989(5) 0.36(2) Uiso 0.5 1 d G U P A -1
H2SC H 0.0777 0.0569 0.9694 0.429 Uiso 0.5 1 calc R U P A -1
H2SD H -0.0619 0.0561 0.9851 0.429 Uiso 0.5 1 calc R U P A -1
C3S' C 0.005(10) -0.051(5) 0.951(2) 0.36(2) Uiso 0.5 1 d G U P A -1
H3SC H -0.0629 -0.0453 0.9288 0.429 Uiso 0.5 1 calc R U P A -1
H3SD H 0.0766 -0.0446 0.9130 0.429 Uiso 0.5 1 calc R U P A -1
C4S' C 0.000(6) -0.138(4) 1.001(2) 0.36(2) Uiso 0.5 1 d G U P A -1
H4SD H 0.0694 -0.1729 0.9861 0.429 Uiso 0.5 1 calc R U P A -1
H4SE H -0.0702 -0.1737 1.0019 0.429 Uiso 0.5 1 calc R U P A -1

loop_
_atom_site_aniso_label
_atom_site_aniso_U_11
_atom_site_aniso_U_22
_atom_site_aniso_U_33
_atom_site_aniso_U_23
_atom_site_aniso_U_13
_atom_site_aniso_U_12
Ni1 0.0267(10) 0.0244(12) 0.0620(15) -0.0190(11) -0.0114(10) 0.0007(8)
Cl1 0.0202(17) 0.021(2) 0.053(3) -0.0202(18) -0.0087(16) 0.0011(14)
F1 0.211(11) 0.127(8) 0.100(6) -0.056(6) -0.017(6) 0.049(7)
N1 0.025(5) 0.028(6) 0.058(6) -0.021(5) -0.016(4) -0.001(4)
N2 0.034(6) 0.022(5) 0.056(7) -0.018(5) -0.015(5) 0.002(4)
N3 0.019(4) 0.022(5) 0.062(7) -0.017(5) -0.012(4) 0.004(4)
N4 0.028(5) 0.017(5) 0.057(6) -0.015(5) -0.015(4) 0.001(4)
C1 0.021(6) 0.008(7) 0.062(8) -0.012(6) -0.021(5) 0.006(5)
C2 0.030(5) 0.019(6) 0.071(7) -0.028(5) -0.021(4) 0.011(4)
C3 0.030(5) 0.019(6) 0.071(7) -0.028(5) -0.021(4) 0.011(4)
C4 0.038(7) 0.028(9) 0.059(10) -0.022(7) -0.017(6) -0.001(6)
C5 0.020(5) 0.023(8) 0.060(9) -0.017(7) -0.020(5) 0.005(5)
C6 0.031(6) 0.019(7) 0.059(10) -0.018(7) -0.012(6) -0.001(5)
C7 0.032(7) 0.025(6) 0.053(9) -0.016(6) -0.009(6) -0.004(6)
C8 0.030(7) 0.027(6) 0.055(10) -0.013(6) -0.010(6) -0.006(6)
C9 0.022(7) 0.032(7) 0.072(11) -0.020(7) -0.018(7) 0.013(6)
C10 0.034(8) 0.029(7) 0.084(12) -0.025(8) -0.019(7) 0.008(6)
C11 0.050(9) 0.021(6) 0.085(12) -0.028(8) -0.029(7) 0.001(6)
C12 0.026(7) 0.027(6) 0.048(9) -0.026(7) -0.005(6) 0.006(5)
C13 0.020(7) 0.023(7) 0.061(10) -0.014(7) -0.002(6) -0.006(5)
C14 0.023(6) 0.018(8) 0.054(7) -0.015(6) -0.009(5) -0.003(5)
C15 0.025(6) 0.021(8) 0.064(10) -0.008(6) -0.006(5) -0.004(5)
C16 0.017(7) 0.031(10) 0.095(12) -0.024(8) -0.011(7) -0.005(6)
C17 0.037(9) 0.031(8) 0.082(11) 0.000(7) -0.010(8) -0.004(7)
C18 0.025(7) 0.030(8) 0.073(12) -0.014(7) -0.010(7) 0.000(6)
C19 0.035(7) 0.025(8) 0.065(8) -0.021(7) -0.022(6) 0.004(5)
C20 0.046(9) 0.019(7) 0.057(10) -0.016(8) -0.024(7) 0.007(6)
C21 0.044(9) 0.046(11) 0.061(8) -0.022(8) -0.020(6) 0.005(7)
C22 0.043(8) 0.026(8) 0.080(12) -0.028(8) -0.027(7) 0.000(6)
C23 0.022(7) 0.045(8) 0.059(6) -0.023(6) -0.011(5) 0.006(6)
C24 0.062(11) 0.037(9) 0.076(7) -0.023(7) -0.007(9) 0.001(8)
C25 0.131(16) 0.057(11) 0.078(9) -0.003(9) 0.016(11) 0.020(11)
C26 0.173(18) 0.082(13) 0.091(10) -0.038(9) -0.010(13) 0.061(13)
C27 0.134(16) 0.056(12) 0.111(10) -0.029(8) -0.001(13) 0.061(12)
C28 0.072(12) 0.059(10) 0.099(10) -0.021(8) 0.004(10) 0.025(9)
Ni1A 0.0288(10) 0.0262(12) 0.0648(15) -0.0170(11) -0.0133(10) 0.0062(8)
Cl1A 0.0252(18) 0.021(2) 0.051(3) -0.0177(18) -0.0123(17) 0.0055(14)
F1A 0.211(11) 0.127(8) 0.100(6) -0.056(6) -0.017(6) 0.049(7)
N1A 0.022(5) 0.014(6) 0.061(6) -0.010(5) -0.015(5) 0.001(4)
N2A 0.029(5) 0.017(5) 0.065(7) -0.022(5) -0.019(5) 0.003(4)
N3A 0.024(5) 0.023(5) 0.068(8) -0.016(5) -0.016(4) 0.004(4)
N4A 0.025(4) 0.017(5) 0.064(6) -0.018(5) -0.010(5) 0.001(4)
C1A 0.044(8) 0.017(8) 0.055(8) -0.014(7) -0.020(6) 0.003(6)
C2A 0.048(8) 0.028(9) 0.047(9) -0.009(7) -0.019(7) 0.007(6)
C3A 0.046(8) 0.033(9) 0.066(10) -0.027(7) -0.026(7) -0.002(6)
C4A 0.048(8) 0.018(8) 0.067(10) -0.022(7) -0.024(7) 0.007(6)
C5A 0.037(7) 0.025(8) 0.069(9) -0.022(7) -0.024(6) 0.005(6)
C6A 0.022(7) 0.026(7) 0.073(10) -0.018(7) -0.018(6) 0.006(5)
C7A 0.016(6) 0.021(6) 0.080(10) -0.010(6) -0.022(6) 0.005(5)
C8A 0.028(6) 0.023(5) 0.064(10) -0.016(7) -0.018(6) 0.001(5)
C9A 0.026(7) 0.026(6) 0.069(11) -0.020(7) -0.018(7) 0.004(5)
C10A 0.033(7) 0.023(7) 0.082(12) -0.030(8) -0.005(7) 0.005(5)
C11A 0.032(6) 0.019(6) 0.081(12) -0.023(8) -0.010(7) 0.007(5)
C12A 0.036(6) 0.021(6) 0.074(11) -0.025(7) -0.017(7) -0.001(5)
C13A 0.035(6) 0.022(7) 0.075(11) -0.028(7) -0.014(7) 0.004(5)
C14A 0.033(7) 0.012(8) 0.064(7) -0.014(6) -0.014(6) 0.005(5)
C15A 0.029(7) 0.025(8) 0.053(9) -0.011(5) -0.011(5) 0.010(5)
C16A 0.023(7) 0.038(10) 0.085(11) -0.025(8) -0.015(6) 0.018(6)
C17A 0.032(8) 0.043(9) 0.070(10) -0.007(7) -0.022(7) -0.005(7)
C18A 0.040(9) 0.036(9) 0.076(12) -0.026(8) -0.022(8) 0.006(7)
C19A 0.023(6) 0.028(8) 0.075(8) -0.012(8) -0.012(6) -0.002(5)
C20A 0.028(8) 0.029(8) 0.079(12) -0.023(8) -0.007(8) 0.000(6)
C21A 0.045(9) 0.043(11) 0.064(8) -0.015(8) -0.003(7) -0.001(7)
C22A 0.027(7) 0.024(8) 0.100(13) -0.027(8) -0.012(8) -0.004(6)
C23A 0.026(8) 0.055(9) 0.068(6) -0.028(6) -0.021(6) 0.017(7)
C24A 0.060(10) 0.077(11) 0.079(8) -0.019(7) -0.016(10) 0.000(9)
C25A 0.093(13) 0.086(11) 0.072(9) -0.007(9) -0.023(11) 0.010(11)
C26A 0.095(14) 0.105(13) 0.082(9) -0.042(9) -0.003(12) 0.007(13)
C27A 0.098(13) 0.060(11) 0.100(10) -0.049(7) -0.023(12) 0.005(10)
C28A 0.083(12) 0.065(10) 0.089(10) -0.026(8) -0.043(10) 0.000(9)
P1 0.031(2) 0.032(3) 0.063(3) -0.014(2) -0.018(2) 0.0019(18)
F2 0.077(6) 0.055(6) 0.053(5) -0.005(4) -0.018(4) -0.025(5)
F3 0.049(5) 0.041(5) 0.083(6) -0.031(5) -0.018(4) 0.003(4)
F4 0.041(5) 0.048(6) 0.066(5) -0.005(4) -0.007(4) 0.017(4)
F5 0.043(5) 0.035(5) 0.114(7) -0.021(5) -0.016(5) 0.013(4)
F6 0.032(4) 0.038(5) 0.094(7) -0.034(5) -0.023(4) 0.004(4)
F7 0.050(5) 0.038(6) 0.124(8) 0.001(5) -0.052(5) -0.013(4)
P1A 0.024(2) 0.032(3) 0.061(3) -0.012(2) -0.009(2) -0.0003(18)
F2A 0.060(6) 0.050(6) 0.064(5) -0.006(4) 0.000(4) 0.017(4)
F3A 0.050(5) 0.042(5) 0.086(7) -0.037(5) -0.027(5) 0.017(4)
F4A 0.049(5) 0.051(6) 0.067(5) -0.009(4) -0.026(4) -0.011(4)
F5A 0.040(5) 0.035(5) 0.113(7) -0.025(5) -0.027(5) -0.004(4)
F6A 0.022(4) 0.057(6) 0.088(6) -0.042(5) -0.015(4) 0.010(4)
F7A 0.028(4) 0.034(6) 0.135(8) -0.007(5) -0.004(4) 0.009(4)

loop_
_atom_type_symbol
_atom_type_description
_atom_type_scat_dispersion_real
_atom_type_scat_dispersion_imag
_atom_type_scat_source
C C 0.0033 0.0016 'International Tables Vol C Tables 4.2.6.8 and 6.1.1.4'
H H 0.0000 0.0000 'International Tables Vol C Tables 4.2.6.8 and 6.1.1.4'
N N 0.0061 0.0033 'International Tables Vol C Tables 4.2.6.8 and 6.1.1.4'
F F 0.0171 0.0103 'International Tables Vol C Tables 4.2.6.8 and 6.1.1.4'
P P 0.1023 0.0942 'International Tables Vol C Tables 4.2.6.8 and 6.1.1.4'
Cl Cl 0.1484 0.1585 'International Tables Vol C Tables 4.2.6.8 and 6.1.1.4'
Ni Ni 0.3393 1.1124 'International Tables Vol C Tables 4.2.6.8 and 6.1.1.4'
O O 0.0106 0.0060 'International Tables Vol C Tables 4.2.6.8 and 6.1.1.4'

loop_
_geom_angle_atom_site_label_1
_geom_angle_atom_site_label_2
_geom_angle_atom_site_label_3
_geom_angle
N2 Ni1 N1 89.6(5)
N2 Ni1 C23 87.8(5)
N1 Ni1 C23 177.4(5)
N2 Ni1 Cl1 177.5(4)
N1 Ni1 Cl1 88.4(3)
C23 Ni1 Cl1 94.2(4)
N2 Ni1 N3 81.0(4)
N1 Ni1 N3 77.7(4)
C23 Ni1 N3 101.5(5)
Cl1 Ni1 N3 97.1(3)
N2 Ni1 N4 78.8(4)
N1 Ni1 N4 79.0(4)
C23 Ni1 N4 100.9(5)
Cl1 Ni1 N4 102.2(3)
N3 Ni1 N4 149.1(4)
C5 N1 C1 119.2(11)
C5 N1 Ni1 119.6(9)
C1 N1 Ni1 121.1(9)
C8 N2 C12 119.7(12)
C8 N2 Ni1 121.6(9)
C12 N2 Ni1 118.7(9)
C7 N3 C15 111.0(10)
C7 N3 C6 106.8(10)
C15 N3 C6 111.3(10)
C7 N3 Ni1 102.0(7)
C15 N3 Ni1 124.4(9)
C6 N3 Ni1 99.7(7)
C14 N4 C19 111.8(10)
C14 N4 C13 108.6(10)
C19 N4 C13 108.8(10)
C14 N4 Ni1 104.7(7)
C19 N4 Ni1 123.4(8)
C13 N4 Ni1 98.2(7)
C2 C1 N1 120.6(12)
C2 C1 C14 125.2(12)
N1 C1 C14 114.1(11)
C1 C2 C3 120.6(13)
C1 C2 H2 119.7
C3 C2 H2 119.7
C2 C3 C4 119.7(13)
C2 C3 H3 120.2
C4 C3 H3 120.2
C5 C4 C3 118.3(13)
C5 C4 H4 120.9
C3 C4 H4 120.9
N1 C5 C4 121.4(12)
N1 C5 C6 115.2(12)
C4 C5 C6 123.4(12)
C5 C6 N3 110.6(10)
C5 C6 H6A 109.5
N3 C6 H6A 109.5
C5 C6 H6B 109.5
N3 C6 H6B 109.5
H6A C6 H6B 108.1
N3 C7 C8 112.8(11)
N3 C7 H7A 109.0
C8 C7 H7A 109.0
N3 C7 H7B 109.0
C8 C7 H7B 109.0
H7A C7 H7B 107.8
N2 C8 C9 122.1(13)
N2 C8 C7 115.0(12)
C9 C8 C7 122.2(13)
C8 C9 C10 117.5(13)
C8 C9 H9 121.2
C10 C9 H9 121.2
C11 C10 C9 119.7(14)
C11 C10 H10 120.2
C9 C10 H10 120.2
C12 C11 C10 119.7(14)
C12 C11 H11 120.2
C10 C11 H11 120.2
N2 C12 C11 120.7(13)
N2 C12 C13 116.0(12)
C11 C12 C13 123.2(12)
C12 C13 N4 109.0(10)
C12 C13 H13A 109.9
N4 C13 H13A 109.9
C12 C13 H13B 109.9
N4 C13 H13B 109.9
H13A C13 H13B 108.3
N4 C14 C1 114.4(11)
N4 C14 H14A 108.7
C1 C14 H14A 108.7
N4 C14 H14B 108.7
C1 C14 H14B 108.7
H14A C14 H14B 107.6
N3 C15 C18 109.9(10)
N3 C15 C16 111.5(11)
C18 C15 C16 110.7(11)
N3 C15 C17 109.1(11)
C18 C15 C17 108.4(12)
C16 C15 C17 107.2(11)
C15 C16 H16A 109.5
C15 C16 H16B 109.5
H16A C16 H16B 109.5
C15 C16 H16C 109.5
H16A C16 H16C 109.5
H16B C16 H16C 109.5
C15 C17 H17A 109.5
C15 C17 H17B 109.5
H17A C17 H17B 109.5
C15 C17 H17C 109.5
H17A C17 H17C 109.5
H17B C17 H17C 109.5
C15 C18 H18A 109.5
C15 C18 H18B 109.5
H18A C18 H18B 109.5
C15 C18 H18C 109.5
H18A C18 H18C 109.5
H18B C18 H18C 109.5
N4 C19 C21 111.0(11)
N4 C19 C22 113.1(12)
C21 C19 C22 109.1(12)
N4 C19 C20 108.3(11)
C21 C19 C20 104.8(12)
C22 C19 C20 110.3(11)
C19 C20 H20A 109.5
C19 C20 H20B 109.5
H20A C20 H20B 109.5
C19 C20 H20C 109.5
H20A C20 H20C 109.5
H20B C20 H20C 109.5
C19 C21 H21A 109.5
C19 C21 H21B 109.5
H21A C21 H21B 109.5
C19 C21 H21C 109.5
H21A C21 H21C 109.5
H21B C21 H21C 109.5
C19 C22 H22A 109.5
C19 C22 H22B 109.5
H22A C22 H22B 109.5
C19 C22 H22C 109.5
H22A C22 H22C 109.5
H22B C22 H22C 109.5
C24 C23 C28 114.0(14)
C24 C23 Ni1 121.8(9)
C28 C23 Ni1 124.1(11)
C23 C24 C25 122.1(15)
C23 C24 H24 118.9
C25 C24 H24 118.9
C26 C25 C24 118.4(16)
C26 C25 H25 120.8
C24 C25 H25 120.8
C27 C26 C25 124.4(17)
C27 C26 F1 120.0(14)
C25 C26 F1 115.5(14)
C26 C27 C28 111.8(17)
C26 C27 H27 124.1
C28 C27 H27 124.1
C27 C28 C23 129.0(16)
C27 C28 H28 115.5
C23 C28 H28 115.5
N2A Ni1A N1A 88.4(5)
N2A Ni1A C23A 89.3(5)
N1A Ni1A C23A 177.4(5)
N2A Ni1A Cl1A 176.4(4)
N1A Ni1A Cl1A 88.1(3)
C23A Ni1A Cl1A 94.2(4)
N2A Ni1A N4A 78.7(4)
N1A Ni1A N4A 78.8(4)
C23A Ni1A N4A 99.3(5)
Cl1A Ni1A N4A 101.3(3)
N2A Ni1A N3A 81.2(4)
N1A Ni1A N3A 78.2(4)
C23A Ni1A N3A 102.8(5)
Cl1A Ni1A N3A 97.4(3)
N4A Ni1A N3A 149.8(4)
C1A N1A C5A 119.5(12)
C1A N1A Ni1A 121.8(9)
C5A N1A Ni1A 118.6(9)
C12A N2A C8A 120.0(12)
C12A N2A Ni1A 119.9(9)
C8A N2A Ni1A 120.1(9)
C7A N3A C6A 107.6(11)
C7A N3A C15A 112.6(10)
C6A N3A C15A 111.1(10)
C7A N3A Ni1A 102.5(7)
C6A N3A Ni1A 99.3(7)
C15A N3A Ni1A 122.2(8)
C14A N4A C13A 107.0(11)
C14A N4A C19A 113.2(11)
C13A N4A C19A 109.8(10)
C14A N4A Ni1A 104.7(7)
C13A N4A Ni1A 98.6(7)
C19A N4A Ni1A 121.9(8)
N1A C1A C2A 120.9(13)
N1A C1A C14A 115.8(12)
C2A C1A C14A 123.0(13)
C3A C2A C1A 120.5(14)
C3A C2A H2A 119.7
C1A C2A H2A 119.7
C4A C3A C2A 118.0(14)
C4A C3A H3A 121.0
C2A C3A H3A 121.0
C3A C4A C5A 119.9(13)
C3A C4A H4A 120.0
C5A C4A H4A 120.0
N1A C5A C4A 120.7(13)
N1A C5A C6A 115.6(12)
C4A C5A C6A 123.7(12)
N3A C6A C5A 110.4(10)
N3A C6A H6AA 109.6
C5A C6A H6AA 109.6
N3A C6A H6AB 109.6
C5A C6A H6AB 109.6
H6AA C6A H6AB 108.1
N3A C7A C8A 114.2(11)
N3A C7A H7AA 108.7
C8A C7A H7AA 108.7
N3A C7A H7AB 108.7
C8A C7A H7AB 108.7
H7AA C7A H7AB 107.6
N2A C8A C9A 119.5(12)
N2A C8A C7A 116.0(12)
C9A C8A C7A 123.9(12)
C10A C9A C8A 119.0(13)
C10A C9A H9A 120.5
C8A C9A H9A 120.5
C11A C10A C9A 119.7(14)
C11A C10A H10A 120.1
C9A C10A H10A 120.1
C12A C11A C10A 119.9(13)
C12A C11A H11A 120.0
C10A C11A H11A 120.0
C11A C12A N2A 121.5(13)
C11A C12A C13A 124.7(12)
N2A C12A C13A 113.8(12)
N4A C13A C12A 111.0(10)
N4A C13A H13C 109.4
C12A C13A H13C 109.4
N4A C13A H13D 109.4
C12A C13A H13D 109.4
H13C C13A H13D 108.0
N4A C14A C1A 113.1(11)
N4A C14A H14C 109.0
C1A C14A H14C 109.0
N4A C14A H14D 109.0
C1A C14A H14D 109.0
H14C C14A H14D 107.8
C18A C15A C17A 110.2(12)
C18A C15A N3A 108.6(10)
C17A C15A N3A 110.3(10)
C18A C15A C16A 109.0(11)
C17A C15A C16A 109.5(11)
N3A C15A C16A 109.3(11)
C15A C16A H16D 109.5
C15A C16A H16E 109.5
H16D C16A H16E 109.5
C15A C16A H16F 109.5
H16D C16A H16F 109.5
H16E C16A H16F 109.5
C15A C17A H17D 109.5
C15A C17A H17E 109.5
H17D C17A H17E 109.5
C15A C17A H17F 109.5
H17D C17A H17F 109.5
H17E C17A H17F 109.5
C15A C18A H18D 109.5
C15A C18A H18E 109.5
H18D C18A H18E 109.5
C15A C18A H18F 109.5
H18D C18A H18F 109.5
H18E C18A H18F 109.5
C21A C19A C20A 110.7(12)
C21A C19A N4A 110.3(11)
C20A C19A N4A 108.2(11)
C21A C19A C22A 109.3(12)
C20A C19A C22A 107.3(11)
N4A C19A C22A 111.1(11)
C19A C20A H20D 109.5
C19A C20A H20E 109.5
H20D C20A H20E 109.5
C19A C20A H20F 109.5
H20D C20A H20F 109.5
H20E C20A H20F 109.5
C19A C21A H21D 109.5
C19A C21A H21E 109.5
H21D C21A H21E 109.5
C19A C21A H21F 109.5
H21D C21A H21F 109.5
H21E C21A H21F 109.5
C19A C22A H22D 109.5
C19A C22A H22E 109.5
H22D C22A H22E 109.5
C19A C22A H22F 109.5
H22D C22A H22F 109.5
H22E C22A H22F 109.5
C24A C23A C28A 114.8(15)
C24A C23A Ni1A 121.2(11)
C28A C23A Ni1A 124.0(11)
C23A C24A C25A 121.8(17)
C23A C24A H24A 119.1
C25A C24A H24A 119.1
C24A C25A C26A 118.4(19)
C24A C25A H25A 120.8
C26A C25A H25A 120.8
F1A C26A C27A 118.2(16)
F1A C26A C25A 117.3(16)
C27A C26A C25A 124(2)
C26A C27A C28A 112.2(18)
C26A C27A H27A 123.9
C28A C27A H27A 123.9
C27A C28A C23A 127.9(17)
C27A C28A H28A 116.0
C23A C28A H28A 116.0
F2 P1 F4 179.0(5)
F2 P1 F3 89.1(5)
F4 P1 F3 91.7(5)
F2 P1 F7 90.2(5)
F4 P1 F7 90.5(5)
F3 P1 F7 90.1(5)
F2 P1 F6 89.6(5)
F4 P1 F6 89.7(5)
F3 P1 F6 90.5(4)
F7 P1 F6 179.4(5)
F2 P1 F5 90.0(5)
F4 P1 F5 89.3(5)
F3 P1 F5 179.1(6)
F7 P1 F5 89.7(5)
F6 P1 F5 89.7(4)
F2A P1A F6A 90.1(5)
F2A P1A F7A 89.4(5)
F6A P1A F7A 179.5(6)
F2A P1A F5A 89.5(5)
F6A P1A F5A 90.5(4)
F7A P1A F5A 89.5(5)
F2A P1A F3A 89.5(5)
F6A P1A F3A 90.2(4)
F7A P1A F3A 89.7(5)
F5A P1A F3A 178.7(6)
F2A P1A F4A 179.7(6)
F6A P1A F4A 90.1(5)
F7A P1A F4A 90.4(5)
F5A P1A F4A 90.8(5)
F3A P1A F4A 90.3(5)
C2S C1S H1SA 109.5
C2S C1S H1SB 109.5
H1SA C1S H1SB 109.5
C2S C1S H1SC 109.5
H1SA C1S H1SC 109.5
H1SB C1S H1SC 109.5
O1S C2S C1S 113(2)
O1S C2S H2SA 109.0
C1S C2S H2SA 109.0
O1S C2S H2SB 109.0
C1S C2S H2SB 109.0
H2SA C2S H2SB 107.8
O1S C3S C4S 112(2)
O1S C3S H3SA 109.2
C4S C3S H3SA 109.2
O1S C3S H3SB 109.2
C4S C3S H3SB 109.2
H3SA C3S H3SB 107.9
C3S C4S H4SA 109.5
C3S C4S H4SB 109.5
H4SA C4S H4SB 109.5
C3S C4S H4SC 109.5
H4SA C4S H4SC 109.5
H4SB C4S H4SC 109.5
C3S O1S C2S 101(3)
O1S' C1S' C4S' 108.0
O1S' C1S' H1SD 110.1
C4S' C1S' H1SD 110.1
O1S' C1S' H1SE 110.1
C4S' C1S' H1SE 110.1
H1SD C1S' H1SE 108.4
C1S' O1S' C2S' 108.0
O1S' C2S' C3S' 108.0
O1S' C2S' H2SC 110.1
C3S' C2S' H2SC 110.1
O1S' C2S' H2SD 110.1
C3S' C2S' H2SD 110.1
H2SC C2S' H2SD 108.4
C4S' C3S' C2S' 108.0
C4S' C3S' H3SC 110.1
C2S' C3S' H3SC 110.1
C4S' C3S' H3SD 110.1
C2S' C3S' H3SD 110.1
H3SC C3S' H3SD 108.4
C3S' C4S' C1S' 108.0
C3S' C4S' H4SD 110.1
C1S' C4S' H4SD 110.1
C3S' C4S' H4SE 110.1
C1S' C4S' H4SE 110.1
H4SD C4S' H4SE 108.4

loop_
_geom_bond_atom_site_label_1
_geom_bond_atom_site_label_2
_geom_bond_distance
Ni1 N2 1.903(11)
Ni1 N1 1.954(11)
Ni1 C23 1.980(13)
Ni1 Cl1 2.273(4)
Ni1 N3 2.312(10)
Ni1 N4 2.318(10)
F1 C26 1.40(2)
N1 C5 1.353(15)
N1 C1 1.378(15)
N2 C8 1.331(16)
N2 C12 1.359(16)
N3 C7 1.502(16)
N3 C15 1.518(16)
N3 C6 1.538(15)
N4 C14 1.457(15)
N4 C19 1.505(16)
N4 C13 1.516(15)
C1 C2 1.342(17)
C1 C14 1.491(17)
C2 C3 1.373(17)
C2 H2 0.9500
C3 C4 1.390(17)
C3 H3 0.9500
C4 C5 1.379(17)
C4 H4 0.9500
C5 C6 1.496(16)
C6 H6A 0.9900
C6 H6B 0.9900
C7 C8 1.521(18)
C7 H7A 0.9900
C7 H7B 0.9900
C8 C9 1.383(18)
C9 C10 1.397(18)
C9 H9 0.9500
C10 C11 1.380(18)
C10 H10 0.9500
C11 C12 1.361(18)
C11 H11 0.9500
C12 C13 1.495(17)
C13 H13A 0.9900
C13 H13B 0.9900
C14 H14A 0.9900
C14 H14B 0.9900
C15 C18 1.521(18)
C15 C16 1.548(18)
C15 C17 1.572(19)
C16 H16A 0.9800
C16 H16B 0.9800
C16 H16C 0.9800
C17 H17A 0.9800
C17 H17B 0.9800
C17 H17C 0.9800
C18 H18A 0.9800
C18 H18B 0.9800
C18 H18C 0.9800
C19 C21 1.511(19)
C19 C22 1.531(17)
C19 C20 1.533(17)
C20 H20A 0.9800
C20 H20B 0.9800
C20 H20C 0.9800
C21 H21A 0.9800
C21 H21B 0.9800
C21 H21C 0.9800
C22 H22A 0.9800
C22 H22B 0.9800
C22 H22C 0.9800
C23 C24 1.380(6)
C23 C28 1.385(6)
C24 C25 1.384(6)
C24 H24 0.9500
C25 C26 1.382(6)
C25 H25 0.9500
C26 C27 1.380(6)
C27 C28 1.381(6)
C27 H27 0.9500
C28 H28 0.9500
Ni1A N2A 1.916(11)
Ni1A N1A 1.943(11)
Ni1A C23A 2.001(14)
Ni1A Cl1A 2.270(4)
Ni1A N4A 2.304(10)
Ni1A N3A 2.329(10)
F1A C26A 1.36(2)
N1A C1A 1.334(15)
N1A C5A 1.360(16)
N2A C12A 1.350(15)
N2A C8A 1.354(15)
N3A C7A 1.476(16)
N3A C6A 1.496(16)
N3A C15A 1.535(16)
N4A C14A 1.477(16)
N4A C13A 1.501(15)
N4A C19A 1.535(17)
C1A C2A 1.392(18)
C1A C14A 1.487(17)
C2A C3A 1.378(18)
C2A H2A 0.9500
C3A C4A 1.376(18)
C3A H3A 0.9500
C4A C5A 1.396(18)
C4A H4A 0.9500
C5A C6A 1.508(17)
C6A H6AA 0.9900
C6A H6AB 0.9900
C7A C8A 1.513(17)
C7A H7AA 0.9900
C7A H7AB 0.9900
C8A C9A 1.389(18)
C9A C10A 1.373(17)
C9A H9A 0.9500
C10A C11A 1.369(17)
C10A H10A 0.9500
C11A C12A 1.336(18)
C11A H11A 0.9500
C12A C13A 1.515(18)
C13A H13C 0.9900
C13A H13D 0.9900
C14A H14C 0.9900
C14A H14D 0.9900
C15A C18A 1.519(18)
C15A C17A 1.523(18)
C15A C16A 1.570(17)
C16A H16D 0.9800
C16A H16E 0.9800
C16A H16F 0.9800
C17A H17D 0.9800
C17A H17E 0.9800
C17A H17F 0.9800
C18A H18D 0.9800
C18A H18E 0.9800
C18A H18F 0.9800
C19A C21A 1.502(19)
C19A C20A 1.530(18)
C19A C22A 1.566(17)
C20A H20D 0.9800
C20A H20E 0.9800
C20A H20F 0.9800
C21A H21D 0.9800
C21A H21E 0.9800
C21A H21F 0.9800
C22A H22D 0.9800
C22A H22E 0.9800
C22A H22F 0.9800
C23A C24A 1.381(6)
C23A C28A 1.386(6)
C24A C25A 1.384(6)
C24A H24A 0.9500
C25A C26A 1.385(6)
C25A H25A 0.9500
C26A C27A 1.382(6)
C27A C28A 1.383(6)
C27A H27A 0.9500
C28A H28A 0.9500
P1 F2 1.573(9)
P1 F4 1.580(9)
P1 F3 1.585(8)
P1 F7 1.586(8)
P1 F6 1.594(8)
P1 F5 1.621(9)
P1A F2A 1.589(9)
P1A F6A 1.591(7)
P1A F7A 1.597(8)
P1A F5A 1.600(9)
P1A F3A 1.600(9)
P1A F4A 1.600(9)
C1S C2S 1.515(10)
C1S H1SA 0.9800
C1S H1SB 0.9800
C1S H1SC 0.9800
C2S O1S 1.452(10)
C2S H2SA 0.9900
C2S H2SB 0.9900
C3S O1S 1.441(10)
C3S C4S 1.525(10)
C3S H3SA 0.9900
C3S H3SB 0.9900
C4S H4SA 0.9800
C4S H4SB 0.9800
C4S H4SC 0.9800
C1S' O1S' 1.4199
C1S' C4S' 1.4204
C1S' H1SD 0.9900
C1S' H1SE 0.9900
O1S' C2S' 1.4201
C2S' C3S' 1.4201
C2S' H2SC 0.9900
C2S' H2SD 0.9900
C3S' C4S' 1.4199
C3S' H3SC 0.9900
C3S' H3SD 0.9900
C4S' H4SD 0.9900
C4S' H4SE 0.9900

loop_
_geom_hbond_atom_site_label_D
_geom_hbond_atom_site_label_H
_geom_hbond_atom_site_label_A
_geom_hbond_distance_DH
_geom_hbond_distance_HA
_geom_hbond_distance_DA
_geom_hbond_angle_DHA
_geom_hbond_site_symmetry_A
C2 H2 F5A 0.95 2.54 3.462(15) 164.7 .
C4 H4 F7 0.95 2.54 3.337(16) 141.9 2_656
C9 H9 F3A 0.95 2.34 3.254(15) 162.6 1_455
C14 H14A F7A 0.99 2.48 3.082(15) 118.8 .
C20 H20A Cl1 0.98 2.67 3.562(14) 151.3 .
C21 H21A Cl1 0.98 2.76 3.632(14) 148.4 .
C22 H22B F2A 0.98 2.54 3.447(16) 154.8 .
C2A H2A F5 0.95 2.47 3.388(16) 163.4 1_655
C4A H4A F7A 0.95 2.42 3.218(15) 141.8 2_766
C7A H7AB F4A 0.99 2.53 3.152(15) 121.0 .
C9A H9A F3 0.95 2.35 3.296(15) 171.0 .
C14A H14C F7 0.99 2.53 3.114(15) 117.6 1_655
C20A H20D Cl1A 0.98 2.68 3.553(13) 148.3 .
C21A H21D Cl1A 0.98 2.79 3.634(15) 145.3 .
C22A H22E F2 0.98 2.54 3.436(17) 151.4 1_655
C1S H1SA F1 0.98 2.48 3.23(5) 133.6 .

loop_
_geom_torsion_atom_site_label_1
_geom_torsion_atom_site_label_2
_geom_torsion_atom_site_label_3
_geom_torsion_atom_site_label_4
_geom_torsion
C5 N1 C1 C2 -6.5(19)
Ni1 N1 C1 C2 170.2(10)
C5 N1 C1 C14 169.7(11)
Ni1 N1 C1 C14 -13.6(15)
N1 C1 C2 C3 4(2)
C14 C1 C2 C3 -171.6(12)
C1 C2 C3 C4 -1(2)
C2 C3 C4 C5 -1(2)
C1 N1 C5 C4 5.3(19)
Ni1 N1 C5 C4 -171.5(10)
C1 N1 C5 C6 -175.4(11)
Ni1 N1 C5 C6 7.9(16)
C3 C4 C5 N1 -2(2)
C3 C4 C5 C6 178.9(13)
N1 C5 C6 N3 26.3(17)
C4 C5 C6 N3 -154.4(12)
C7 N3 C6 C5 66.1(13)
C15 N3 C6 C5 -172.6(11)
Ni1 N3 C6 C5 -39.7(12)
C15 N3 C7 C8 107.3(12)
C6 N3 C7 C8 -131.2(11)
Ni1 N3 C7 C8 -27.1(12)
C12 N2 C8 C9 -9(2)
Ni1 N2 C8 C9 173.7(10)
C12 N2 C8 C7 162.6(12)
Ni1 N2 C8 C7 -15.2(17)
N3 C7 C8 N2 30.2(17)
N3 C7 C8 C9 -158.6(12)
N2 C8 C9 C10 3(2)
C7 C8 C9 C10 -167.3(13)
C8 C9 C10 C11 2(2)
C9 C10 C11 C12 -1(2)
C8 N2 C12 C11 9(2)
Ni1 N2 C12 C11 -173.0(11)
C8 N2 C12 C13 -175.7(12)
Ni1 N2 C12 C13 2.1(15)
C10 C11 C12 N2 -4(2)
C10 C11 C12 C13 -179.2(13)
N2 C12 C13 N4 32.9(16)
C11 C12 C13 N4 -152.1(13)
C14 N4 C13 C12 65.7(13)
C19 N4 C13 C12 -172.3(11)
Ni1 N4 C13 C12 -42.8(11)
C19 N4 C14 C1 109.0(12)
C13 N4 C14 C1 -130.9(11)
Ni1 N4 C14 C1 -26.8(12)
C2 C1 C14 N4 -155.6(12)
N1 C1 C14 N4 28.4(16)
C7 N3 C15 C18 -55.0(15)
C6 N3 C15 C18 -173.8(11)
Ni1 N3 C15 C18 67.1(14)
C7 N3 C15 C16 68.1(13)
C6 N3 C15 C16 -50.7(14)
Ni1 N3 C15 C16 -169.8(8)
C7 N3 C15 C17 -173.8(11)
C6 N3 C15 C17 67.4(14)
Ni1 N3 C15 C17 -51.6(13)
C14 N4 C19 C21 -167.3(10)
C13 N4 C19 C21 72.7(13)
Ni1 N4 C19 C21 -41.1(14)
C14 N4 C19 C22 69.8(14)
C13 N4 C19 C22 -50.2(15)
Ni1 N4 C19 C22 -164.1(9)
C14 N4 C19 C20 -52.8(14)
C13 N4 C19 C20 -172.8(11)
Ni1 N4 C19 C20 73.3(13)
C28 C23 C24 C25 1(2)
Ni1 C23 C24 C25 179.5(14)
C23 C24 C25 C26 -2(3)
C24 C25 C26 C27 -1(4)
C24 C25 C26 F1 177.0(19)
C25 C26 C27 C28 3(4)
F1 C26 C27 C28 -174(2)
C26 C27 C28 C23 -4(3)
C24 C23 C28 C27 2(3)
Ni1 C23 C28 C27 -176.0(17)
C5A N1A C1A C2A -6(2)
Ni1A N1A C1A C2A 174.4(10)
C5A N1A C1A C14A 168.8(12)
Ni1A N1A C1A C14A -11.2(17)
N1A C1A C2A C3A 0(2)
C14A C1A C2A C3A -173.5(13)
C1A C2A C3A C4A 5(2)
C2A C3A C4A C5A -4(2)
C1A N1A C5A C4A 6(2)
Ni1A N1A C5A C4A -174.2(10)
C1A N1A C5A C6A -176.0(12)
Ni1A N1A C5A C6A 4.0(16)
C3A C4A C5A N1A -1(2)
C3A C4A C5A C6A -178.8(13)
C7A N3A C6A C5A 65.0(13)
C15A N3A C6A C5A -171.3(11)
Ni1A N3A C6A C5A -41.3(12)
N1A C5A C6A N3A 30.3(17)
C4A C5A C6A N3A -151.6(13)
C6A N3A C7A C8A -128.4(12)
C15A N3A C7A C8A 108.9(12)
Ni1A N3A C7A C8A -24.3(12)
C12A N2A C8A C9A -6(2)
Ni1A N2A C8A C9A 174.5(10)
C12A N2A C8A C7A 166.0(13)
Ni1A N2A C8A C7A -13.4(17)
N3A C7A C8A N2A 27.2(18)
N3A C7A C8A C9A -161.1(12)
N2A C8A C9A C10A 5(2)
C7A C8A C9A C10A -166.4(14)
C8A C9A C10A C11A -1(2)
C9A C10A C11A C12A -3(2)
C10A C11A C12A N2A 2(2)
C10A C11A C12A C13A 179.3(15)
C8A N2A C12A C11A 3(2)
Ni1A N2A C12A C11A -177.7(11)
C8A N2A C12A C13A -175.2(13)
Ni1A N2A C12A C13A 4.2(17)
C14A N4A C13A C12A 66.6(14)
C19A N4A C13A C12A -170.2(12)
Ni1A N4A C13A C12A -41.7(13)
C11A C12A C13A N4A -147.4(14)
N2A C12A C13A N4A 30.5(18)
C13A N4A C14A C1A -128.3(11)
C19A N4A C14A C1A 110.6(12)
Ni1A N4A C14A C1A -24.3(12)
N1A C1A C14A N4A 25.3(17)
C2A C1A C14A N4A -160.4(13)
C7A N3A C15A C18A -54.2(14)
C6A N3A C15A C18A -175.0(11)
Ni1A N3A C15A C18A 68.4(13)
C7A N3A C15A C17A -175.1(11)
C6A N3A C15A C17A 64.1(14)
Ni1A N3A C15A C17A -52.5(14)
C7A N3A C15A C16A 64.5(14)
C6A N3A C15A C16A -56.2(14)
Ni1A N3A C15A C16A -172.8(8)
C14A N4A C19A C21A -170.1(11)
C13A N4A C19A C21A 70.3(14)
Ni1A N4A C19A C21A -43.9(14)
C14A N4A C19A C20A -49.0(14)
C13A N4A C19A C20A -168.5(11)
Ni1A N4A C19A C20A 77.3(13)
C14A N4A C19A C22A 68.6(14)
C13A N4A C19A C22A -51.0(15)
Ni1A N4A C19A C22A -165.2(9)
C28A C23A C24A C25A -2(2)
Ni1A C23A C24A C25A 179.1(13)
C23A C24A C25A C26A -1(3)
C24A C25A C26A F1A -176.9(17)
C24A C25A C26A C27A -1(3)
F1A C26A C27A C28A -178.9(17)
C25A C26A C27A C28A 6(3)
C26A C27A C28A C23A -9(3)
C24A C23A C28A C27A 8(3)
Ni1A C23A C28A C27A -173.6(15)
C4S C3S O1S C2S 174(3)
C1S C2S O1S C3S -166(4)
C4S' C1S' O1S' C2S' 0.0
C1S' O1S' C2S' C3S' 0.0
O1S' C2S' C3S' C4S' 0.0
C2S' C3S' C4S' C1S' 0.0
O1S' C1S' C4S' C3S' 0.0
